data_4132807
loop_
_publ_author_name
'Xu, Li-Li'
'Zhang, Hai-Feng'
'Li, Mian'
'Ng, Seik Weng'
'Feng, Jiang-He'
'Mao, Jiang-Gao'
'Li, Dan'

_publ_section_title
;
 Chiroptical Activity from an Achiral Biological Metal-Organic Framework.
;
_journal_issue 37
_journal_name_full 'Journal of the American Chemical Society'
_journal_page_first 11569
_journal_page_last 11572
_journal_paper_doi 10.1021/jacs.8b06725
_journal_volume 140
_journal_year 2018
_chemical_formula_moiety 'Zn (C5 H5 N5) (C6 H2 O5), 0.5(C3 H7 N O)'
_chemical_formula_sum 'C12.5 H10.5 N5.5 O5.5 Zn'
_chemical_formula_weight 391.13
_space_group_crystal_system tetragonal
_space_group_IT_number 119
_space_group_name_Hall 'I -4 -2'
_space_group_name_H-M_alt 'I -4 m 2'
_atom_sites_solution_hydrogens geom
_audit_creation_method SHELXL-2014/6
_cell_angle_alpha 90
_cell_angle_beta 90
_cell_angle_gamma 90
_cell_formula_units_Z 8
_cell_length_a 15.6362(1)
_cell_length_b 15.6362
_cell_length_c 13.9515(1)
_cell_measurement_reflns_used 7549
_cell_measurement_temperature 100(2)
_cell_measurement_theta_max 74.3340
_cell_measurement_theta_min 3.9790
_cell_volume 3411.01(3)
_computing_structure_refinement 'SHELXL-2014/6 (Sheldrick, 2014)'
_diffrn_ambient_temperature 100(2)
_diffrn_measured_fraction_theta_full 0.986
_diffrn_measured_fraction_theta_max 0.980
_diffrn_measurement_device_type 'Enhance (Cu) X-ray Source'
_diffrn_radiation_type CuK\a
_diffrn_radiation_wavelength 1.54184
_diffrn_reflns_av_R_equivalents 0.0163
_diffrn_reflns_av_unetI/netI 0.0084
_diffrn_reflns_Laue_measured_fraction_full 0.986
_diffrn_reflns_Laue_measured_fraction_max 0.980
_diffrn_reflns_limit_h_max 19
_diffrn_reflns_limit_h_min -15
_diffrn_reflns_limit_k_max 19
_diffrn_reflns_limit_k_min -13
_diffrn_reflns_limit_l_max 16
_diffrn_reflns_limit_l_min -17
_diffrn_reflns_number 8004
_diffrn_reflns_point_group_measured_fraction_full 0.990
_diffrn_reflns_point_group_measured_fraction_max 0.984
_diffrn_reflns_theta_full 67.684
_diffrn_reflns_theta_max 74.738
_diffrn_reflns_theta_min 4.247
_exptl_absorpt_coefficient_mu 2.356
_exptl_absorpt_correction_T_max 1.000
_exptl_absorpt_correction_T_min 0.239
_exptl_absorpt_correction_type gaussian
_exptl_crystal_colour colorless
_exptl_crystal_density_diffrn 1.523
_exptl_crystal_description prism
_exptl_crystal_F_000 1584
_exptl_crystal_size_max 0.500
_exptl_crystal_size_mid 0.400
_exptl_crystal_size_min 0.300
_refine_diff_density_max 0.430
_refine_diff_density_min -0.510
_refine_diff_density_rms 0.089
_refine_ls_abs_structure_details
;
 Refined as an inversion twin.
;
_refine_ls_abs_structure_Flack 0.03(5)
_refine_ls_extinction_coef 0.0044(2)
_refine_ls_extinction_expression Fc^*^=kFc[1+0.001xFc^2^\l^3^/sin(2\q)]^-1/4^
_refine_ls_extinction_method SHELXL
_refine_ls_goodness_of_fit_ref 1.026
_refine_ls_hydrogen_treatment constr
_refine_ls_matrix_type full
_refine_ls_number_parameters 110
_refine_ls_number_reflns 1826
_refine_ls_number_restraints 0
_refine_ls_restrained_S_all 1.026
_refine_ls_R_factor_all 0.0279
_refine_ls_R_factor_gt 0.0279
_refine_ls_shift/su_max 0.001
_refine_ls_shift/su_mean 0.001
_refine_ls_structure_factor_coef Fsqd
_refine_ls_weighting_details 'w=1/[\s^2^(Fo^2^)+(0.0558P)^2^+4.1685P] where P=(Fo^2^+2Fc^2^)/3'
_refine_ls_weighting_scheme calc
_refine_ls_wR_factor_gt 0.0792
_refine_ls_wR_factor_ref 0.0792
_reflns_Friedel_coverage 0.837
_reflns_Friedel_fraction_full 0.996
_reflns_Friedel_fraction_max 0.988
_reflns_number_gt 1826
_reflns_number_total 1826
_reflns_threshold_expression 'I > 2\s(I)'
_cod_data_source_file ZnFDCA_negative.cif
_cod_data_source_block zn
_cod_original_cell_volume 3411.01(5)
_cod_database_code 4132807
_shelx_estimated_absorpt_t_min 0.385
_shelx_estimated_absorpt_t_max 0.538
_shelxl_version_number 2014/6

loop_
_space_group_symop_operation_xyz
'x, y, z'
'-x, -y, z'
'-y, -x, -z'
'y, x, -z'
'-x, y, z'
'x, -y, z'
'-y, x, -z'
'y, -x, -z'
'x+1/2, y+1/2, z+1/2'
'-x+1/2, -y+1/2, z+1/2'
'-y+1/2, -x+1/2, -z+1/2'
'y+1/2, x+1/2, -z+1/2'
'-x+1/2, y+1/2, z+1/2'
'x+1/2, -y+1/2, z+1/2'
'-y+1/2, x+1/2, -z+1/2'
'y+1/2, -x+1/2, -z+1/2'

loop_
_atom_site_label
_atom_site_type_symbol
_atom_site_fract_x
_atom_site_fract_y
_atom_site_fract_z
_atom_site_U_iso_or_equiv
_atom_site_adp_type
_atom_site_occupancy
_atom_site_site_symmetry_order
_atom_site_calc_flag
_atom_site_refinement_flags_posn
_atom_site_refinement_flags_adp
_atom_site_refinement_flags_occupancy
_atom_site_disorder_assembly
_atom_site_disorder_group
Zn1 Zn 0.18778(2) 0.31222(2) 0.2500 0.0158(2) Uani 1 2 d S T P . .
O1 O 0.17807(14) 0.21936(15) 0.1473(2) 0.0260(5) Uani 1 1 d . . . . .
O2 O 0.1996(2) 0.1569(2) 0.2879(2) 0.0358(7) Uani 1 1 d . . . . .
O3 O 0.1926(2) 0.0000 0.2086(2) 0.0220(7) Uani 1 2 d S T P . .
N1 N 0.18408(14) 0.42748(18) 0.18486(19) 0.0162(5) Uani 1 1 d . . . . .
N2 N 0.2616(3) 0.4575(2) -0.0554(2) 0.0344(8) Uani 0.5 1 d . . P A 1
H2 H 0.2784 0.4314 -0.1079 0.041 Uiso 0.5 1 calc R U P A 1
N3 N 0.2367(3) 0.3258(3) -0.0001(3) 0.0182(10) Uani 0.5 1 d . . P A 1
H32 H 0.2510 0.3076 -0.0576 0.022 Uiso 0.5 1 calc R U P A 1
H31 H 0.2218 0.2888 0.0444 0.022 Uiso 0.5 1 calc R U P A 1
C2' C 0.2616(3) 0.4575(2) -0.0554(2) 0.0344(8) Uani 0.5 1 d . . P B 2
H2' H 0.2794 0.4299 -0.1109 0.041 Uiso 0.5 1 calc R U P B 2
C1 C 0.1893(2) 0.1535(3) 0.1985(3) 0.0249(9) Uani 1 1 d . . . . .
C2 C 0.1932(2) 0.0700(2) 0.1506(2) 0.0204(7) Uani 1 1 d . . . . .
C3 C 0.1962(2) 0.0456(2) 0.0564(3) 0.0259(7) Uani 1 1 d . . . . .
H3 H 0.1979 0.0813 0.0031 0.031 Uiso 1 1 calc R U . . .
C4 C 0.1678(3) 0.5000 0.2328(3) 0.0179(9) Uani 1 2 d S T P . .
H4 H 0.1467 0.5000 0.2951 0.021 Uiso 1 2 calc R U P . .
C5 C 0.21275(19) 0.45559(19) 0.0978(2) 0.0194(6) Uani 1 1 d . . . . .
C6 C 0.2376(2) 0.40866(19) 0.0194(2) 0.0273(6) Uani 0.5 1 d . . P A 1
N6' N 0.2376(2) 0.40866(19) 0.0194(2) 0.0273(6) Uani 0.5 1 d . . P B 2

loop_
_atom_site_aniso_label
_atom_site_aniso_U_11
_atom_site_aniso_U_22
_atom_site_aniso_U_33
_atom_site_aniso_U_23
_atom_site_aniso_U_13
_atom_site_aniso_U_12
Zn1 0.0116(2) 0.0116(2) 0.0241(3) -0.00189(19) -0.00189(19) -0.00007(14)
O1 0.0251(11) 0.0117(11) 0.0412(13) -0.0082(10) 0.0012(10) -0.0017(8)
O2 0.0442(16) 0.0332(17) 0.0299(13) -0.0211(13) -0.0007(11) -0.0023(11)
O3 0.0347(18) 0.0176(17) 0.0138(13) 0.000 -0.0021(12) 0.000
N1 0.0160(12) 0.0177(14) 0.0149(10) 0.0022(10) 0.0046(8) 0.0013(8)
N2 0.052(2) 0.0348(17) 0.0161(11) -0.0060(12) 0.0141(14) 0.0044(16)
N3 0.028(3) 0.014(2) 0.012(2) -0.0036(18) 0.007(2) -0.0022(19)
C2' 0.052(2) 0.0348(17) 0.0161(11) -0.0060(12) 0.0141(14) 0.0044(16)
C1 0.0207(17) 0.025(2) 0.029(2) -0.0114(16) 0.0005(11) 0.0005(11)
C2 0.0316(17) 0.0148(15) 0.0150(13) 0.0028(12) -0.0024(11) 0.0003(10)
C3 0.042(2) 0.0161(18) 0.0201(15) 0.0031(13) 0.0001(13) 0.0011(13)
C4 0.0204(17) 0.0158(18) 0.017(2) 0.000 0.0101(16) 0.000
C5 0.0195(13) 0.0223(15) 0.0163(13) 0.0029(12) 0.0080(11) 0.0021(12)
C6 0.0358(17) 0.0197(13) 0.0265(13) 0.0004(12) 0.0108(13) -0.0001(12)
N6' 0.0358(17) 0.0197(13) 0.0265(13) 0.0004(12) 0.0108(13) -0.0001(12)

loop_
_atom_type_symbol
_atom_type_description
_atom_type_scat_dispersion_real
_atom_type_scat_dispersion_imag
_atom_type_scat_source
C C 0.0181 0.0091 'International Tables Vol C Tables 4.2.6.8 and 6.1.1.4'
H H 0.0000 0.0000 'International Tables Vol C Tables 4.2.6.8 and 6.1.1.4'
N N 0.0311 0.0180 'International Tables Vol C Tables 4.2.6.8 and 6.1.1.4'
O O 0.0492 0.0322 'International Tables Vol C Tables 4.2.6.8 and 6.1.1.4'
Zn Zn -1.5491 0.6778 'International Tables Vol C Tables 4.2.6.8 and 6.1.1.4'

loop_
_geom_angle_atom_site_label_1
_geom_angle_atom_site_label_2
_geom_angle_atom_site_label_3
_geom_angle
_geom_angle_site_symmetry_1
_geom_angle_site_symmetry_3
N1 Zn1 N1 98.70(13) . 11
N1 Zn1 O1 108.43(11) . .
N1 Zn1 O1 105.62(10) 11 .
N1 Zn1 O1 105.62(10) . 11
N1 Zn1 O1 108.43(11) 11 11
O1 Zn1 O1 126.59(14) . 11
N1 Zn1 O2 165.31(10) . .
N1 Zn1 O2 89.93(10) 11 .
O1 Zn1 O2 57.49(11) . .
O1 Zn1 O2 82.59(9) 11 .
N1 Zn1 O2 89.93(10) . 11
N1 Zn1 O2 165.31(10) 11 11
O1 Zn1 O2 82.59(9) . 11
O1 Zn1 O2 57.49(11) 11 11
O2 Zn1 O2 84.27(14) . 11
C1 O1 Zn1 99.9(2) . .
C1 O2 Zn1 79.7(3) . .
C2 O3 C2 107.1(4) 6 .
C4 N1 C5 103.5(3) . .
C4 N1 Zn1 122.4(2) . .
C5 N1 Zn1 132.6(2) . .
N2 N2 C6 124.58(19) 6_565 .
C2' C2' N6' 124.58(19) 6_565 .
O1 C1 O2 122.8(4) . .
O1 C1 C2 118.1(3) . .
O2 C1 C2 119.0(4) . .
O3 C2 C3 110.2(3) . .
O3 C2 C1 116.3(3) . .
C3 C2 C1 133.4(3) . .
C2 C3 C3 106.2(2) . 6
N1 C4 N1 115.5(3) 6_565 .
N1 C5 N6' 128.9(3) . .
N1 C5 C6 128.9(3) . .
N1 C5 C5 108.74(18) . 6_565
N6' C5 C5 122.31(17) . 6_565
C6 C5 C5 122.31(17) . 6_565
N3 C6 N2 113.5(3) . .
N3 C6 C5 133.2(3) . .
N2 C6 C5 113.1(3) . .
C2' N6' C5 113.1(3) . .

loop_
_geom_bond_atom_site_label_1
_geom_bond_atom_site_label_2
_geom_bond_distance
_geom_bond_site_symmetry_2
Zn1 N1 2.019(3) .
Zn1 N1 2.019(3) 11
Zn1 O1 2.045(2) .
Zn1 O1 2.045(2) 11
Zn1 O2 2.492(4) .
Zn1 O2 2.492(4) 11
O1 C1 1.266(6) .
O2 C1 1.258(4) .
O3 C2 1.362(4) 6
O3 C2 1.362(4) .
N1 C4 1.341(3) .
N1 C5 1.368(4) .
N2 N2 1.328(7) 6_565
N2 C6 1.346(4) .
N3 C6 1.325(6) .
C2' C2' 1.328(7) 6_565
C2' N6' 1.346(4) .
C1 C2 1.467(5) .
C2 C3 1.369(5) .
C3 C3 1.426(7) 6
C4 N1 1.341(3) 6_565
C5 N6' 1.373(4) .
C5 C6 1.373(4) .
C5 C5 1.389(6) 6_565

loop_
_geom_hbond_atom_site_label_D
_geom_hbond_atom_site_label_H
_geom_hbond_atom_site_label_A
_geom_hbond_distance_DH
_geom_hbond_distance_HA
_geom_hbond_distance_DA
_geom_hbond_angle_DHA
_geom_hbond_site_symmetry_A
N2 H2 O2 0.88 2.03 2.890(5) 164 10_554
N3 H31 O1 0.88 1.93 2.800(5) 172 .
